data_7231669
loop_
_publ_author_name
'Kundu, Anu'
'Karthikeyan, Subramanian'
'Sagara, Yoshimitsu'
'Moon, Dohyun'
'Anthony, Savarimuthu Philip'

_publ_section_title
;
 Unusual fluorescent photoswitching of imidazole derivatives: the role of
 molecular conformation and twist angle controlled organic solid state
 fluorescence.
;
_journal_issue 43
_journal_name_full 'Physical chemistry chemical physics : PCCP'
_journal_page_first 27385
_journal_page_last 27393
_journal_paper_doi 10.1039/c8cp05355c
_journal_volume 20
_journal_year 2018
_chemical_formula_moiety 'C39 H29 N3, C H4 O'
_chemical_formula_sum 'C40 H33 N3 O'
_chemical_formula_weight 571.69
_space_group_crystal_system monoclinic
_space_group_IT_number 14
_space_group_name_Hall '-P 2ybc'
_space_group_name_H-M_alt 'P 1 21/c 1'
_symmetry_space_group_name_Hall '-P 2ybc'
_symmetry_space_group_name_H-M 'P 1 21/c 1'
_atom_sites_solution_hydrogens geom
_audit_creation_method SHELXL-2016/6
_cell_angle_alpha 90
_cell_angle_beta 102.46(3)
_cell_angle_gamma 90
_cell_formula_units_Z 4
_cell_length_a 10.602(2)
_cell_length_b 16.393(3)
_cell_length_c 18.032(4)
_cell_measurement_reflns_used 95355
_cell_measurement_temperature 173(2)
_cell_measurement_theta_max 33.679
_cell_measurement_theta_min 0.350
_cell_volume 3060.1(11)
_computing_cell_refinement '<i>HKL3000sm</i>(Otwinowski & Minor, 1997)'
_computing_data_collection '<i>PAL BL2D-SMDC Program</i>(Shin et. al, 2016)'
_computing_data_reduction '<i>HKL3000sm</i>(Otwinowski & Minor, 1997)'
_computing_molecular_graphics '<i>DIAMOND 4</i>(Putz & Brandenburg, 2014)'
_computing_publication_material '<i>enCifer 1.5.1</i>'
_computing_structure_refinement '<i>SHELXL-2016</i> (Sheldrick, 2015)'
_computing_structure_solution '<i>SHELXT-2014</i> (Sheldrick, 2015)'
_diffrn_ambient_temperature 173(2)
_diffrn_measured_fraction_theta_full 0.999
_diffrn_measured_fraction_theta_max 0.999
_diffrn_measurement_device_type 'ADSC Q210 CCD area detector'
_diffrn_measurement_method 'omega scan'
_diffrn_radiation_type synchrotron
_diffrn_radiation_wavelength 0.610
_diffrn_reflns_av_R_equivalents 0.0680
_diffrn_reflns_av_unetI/netI 0.0708
_diffrn_reflns_Laue_measured_fraction_full 0.999
_diffrn_reflns_Laue_measured_fraction_max 0.999
_diffrn_reflns_limit_h_max 14
_diffrn_reflns_limit_h_min -14
_diffrn_reflns_limit_k_max 22
_diffrn_reflns_limit_k_min -22
_diffrn_reflns_limit_l_max 24
_diffrn_reflns_limit_l_min -24
_diffrn_reflns_number 30756
_diffrn_reflns_point_group_measured_fraction_full 0.999
_diffrn_reflns_point_group_measured_fraction_max 0.999
_diffrn_reflns_theta_full 21.469
_diffrn_reflns_theta_max 25.000
_diffrn_reflns_theta_min 1.457
_diffrn_source 'PLSII 2D bending magnet'
_exptl_absorpt_coefficient_mu 0.056
_exptl_absorpt_correction_T_max 1.000
_exptl_absorpt_correction_T_min 0.959
_exptl_absorpt_correction_type empirical
_exptl_absorpt_process_details '<i>HKL3000sm Scalepack(Otwinowski & Minor, 1997)</i>'
_exptl_crystal_colour 'pale yellow'
_exptl_crystal_density_diffrn 1.241
_exptl_crystal_description block
_exptl_crystal_F_000 1208
_exptl_crystal_size_max 0.105
_exptl_crystal_size_mid 0.095
_exptl_crystal_size_min 0.084
_refine_diff_density_max 0.208
_refine_diff_density_min -0.316
_refine_diff_density_rms 0.062
_refine_ls_extinction_method none
_refine_ls_goodness_of_fit_ref 0.921
_refine_ls_hydrogen_treatment constr
_refine_ls_matrix_type full
_refine_ls_number_parameters 399
_refine_ls_number_reflns 8516
_refine_ls_number_restraints 0
_refine_ls_restrained_S_all 0.921
_refine_ls_R_factor_all 0.0901
_refine_ls_R_factor_gt 0.0508
_refine_ls_shift/su_max 0.000
_refine_ls_shift/su_mean 0.000
_refine_ls_structure_factor_coef Fsqd
_refine_ls_weighting_details 'w=1/[\s^2^(Fo^2^)+(0.0766P)^2^] where P=(Fo^2^+2Fc^2^)/3'
_refine_ls_weighting_scheme calc
_refine_ls_wR_factor_gt 0.1202
_refine_ls_wR_factor_ref 0.1318
_reflns_Friedel_coverage 0.000
_reflns_number_gt 5238
_reflns_number_total 8516
_reflns_threshold_expression 'I > 2\s(I)'
_cod_data_source_file c8cp05355c3.cif
_cod_data_source_block SPA175
_cod_depositor_comments 'Adding full bibliography for 7231668--7231672.cif.'
_cod_database_code 7231669
_shelx_shelxl_version_number 2016/6
_shelx_space_group_comment
;
The symmetry employed for this shelxl refinement is uniquely defined
by the following loop, which should always be used as a source of
symmetry information in preference to the above space-group names.
They are only intended as comments.
;
_shelx_estimated_absorpt_t_min 0.994
_shelx_estimated_absorpt_t_max 0.995

loop_
_space_group_symop_operation_xyz
'x, y, z'
'-x, y+1/2, -z+1/2'
'-x, -y, -z'
'x, -y-1/2, z-1/2'

loop_
_atom_site_label
_atom_site_type_symbol
_atom_site_fract_x
_atom_site_fract_y
_atom_site_fract_z
_atom_site_U_iso_or_equiv
_atom_site_adp_type
_atom_site_occupancy
_atom_site_site_symmetry_order
_atom_site_calc_flag
_atom_site_refinement_flags_posn
_atom_site_refinement_flags_adp
N1 N 0.42553(11) 0.52922(7) 0.60876(7) 0.0250(3) Uani 1 1 d . .
N2 N 0.41417(10) 0.12504(6) 0.60715(6) 0.0190(2) Uani 1 1 d . .
N3 N 0.62158(11) 0.15392(7) 0.65093(7) 0.0209(2) Uani 1 1 d . .
C1 C 0.53169(14) 0.58316(8) 0.63165(8) 0.0228(3) Uani 1 1 d . .
C2 C 0.65694(15) 0.56223(9) 0.62778(9) 0.0291(3) Uani 1 1 d . .
H2 H 0.675221 0.508697 0.612872 0.035 Uiso 1 1 calc R U
C3 C 0.75539(16) 0.61918(10) 0.64558(9) 0.0368(4) Uani 1 1 d . .
H3 H 0.840954 0.604076 0.643253 0.044 Uiso 1 1 calc R U
C4 C 0.73091(17) 0.69749(10) 0.66663(9) 0.0381(4) Uani 1 1 d . .
H4 H 0.798261 0.736792 0.677157 0.046 Uiso 1 1 calc R U
C5 C 0.60725(17) 0.71776(10) 0.67215(10) 0.0395(4) Uani 1 1 d . .
H5 H 0.589440 0.771484 0.686782 0.047 Uiso 1 1 calc R U
C6 C 0.50874(16) 0.66104(9) 0.65670(9) 0.0328(4) Uani 1 1 d . .
H6 H 0.424904 0.675205 0.663192 0.039 Uiso 1 1 calc R U
C7 C 0.30753(13) 0.56310(8) 0.56551(8) 0.0214(3) Uani 1 1 d . .
C8 C 0.30875(15) 0.61011(8) 0.50160(8) 0.0255(3) Uani 1 1 d . .
H8 H 0.387927 0.620547 0.486756 0.031 Uiso 1 1 calc R U
C9 C 0.19367(16) 0.64193(9) 0.45928(9) 0.0328(4) Uani 1 1 d . .
H9 H 0.194301 0.674055 0.415507 0.039 Uiso 1 1 calc R U
C10 C 0.07825(16) 0.62671(9) 0.48106(10) 0.0372(4) Uani 1 1 d . .
H10 H -0.000366 0.648108 0.452118 0.045 Uiso 1 1 calc R U
C11 C 0.07786(15) 0.58040(10) 0.54489(10) 0.0369(4) Uani 1 1 d . .
H11 H -0.001282 0.570186 0.559854 0.044 Uiso 1 1 calc R U
C12 C 0.19203(15) 0.54862(9) 0.58740(9) 0.0298(3) Uani 1 1 d . .
H12 H 0.191059 0.517002 0.631430 0.036 Uiso 1 1 calc R U
C13 C 0.44034(13) 0.44370(8) 0.61277(8) 0.0200(3) Uani 1 1 d . .
C14 C 0.53293(13) 0.40850(8) 0.67100(8) 0.0224(3) Uani 1 1 d . .
H14 H 0.583804 0.442406 0.708641 0.027 Uiso 1 1 calc R U
C15 C 0.55139(13) 0.32514(8) 0.67450(8) 0.0221(3) Uani 1 1 d . .
H15 H 0.615232 0.302542 0.714380 0.027 Uiso 1 1 calc R U
C16 C 0.47770(12) 0.27340(8) 0.62033(8) 0.0195(3) Uani 1 1 d . .
C17 C 0.38348(13) 0.30863(8) 0.56305(8) 0.0221(3) Uani 1 1 d . .
H17 H 0.331680 0.274761 0.525765 0.026 Uiso 1 1 calc R U
C18 C 0.36460(13) 0.39228(8) 0.55992(8) 0.0215(3) Uani 1 1 d . .
H18 H 0.298892 0.414858 0.521067 0.026 Uiso 1 1 calc R U
C19 C 0.50521(13) 0.18536(8) 0.62588(8) 0.0190(3) Uani 1 1 d . .
C20 C 0.60578(13) 0.06980(8) 0.64954(8) 0.0194(3) Uani 1 1 d . .
C21 C 0.47784(13) 0.05050(8) 0.62240(8) 0.0186(3) Uani 1 1 d . .
C22 C 0.27612(13) 0.13489(8) 0.58358(8) 0.0210(3) Uani 1 1 d . .
C23 C 0.21075(14) 0.17142(9) 0.63307(9) 0.0255(3) Uani 1 1 d . .
H23 H 0.256619 0.190173 0.681221 0.031 Uiso 1 1 calc R U
C24 C 0.07785(15) 0.18064(10) 0.61225(10) 0.0326(4) Uani 1 1 d . .
H24 H 0.032285 0.206384 0.645758 0.039 Uiso 1 1 calc R U
C25 C 0.01233(15) 0.15231(11) 0.54280(10) 0.0396(4) Uani 1 1 d . .
H25 H -0.078765 0.158556 0.528338 0.048 Uiso 1 1 calc R U
C26 C 0.07819(16) 0.11487(11) 0.49400(10) 0.0423(4) Uani 1 1 d . .
H26 H 0.032055 0.094851 0.446401 0.051 Uiso 1 1 calc R U
C27 C 0.21100(15) 0.10632(10) 0.51398(9) 0.0323(4) Uani 1 1 d . .
H27 H 0.256619 0.081126 0.480210 0.039 Uiso 1 1 calc R U
C28 C 0.40913(12) -0.02798(8) 0.61001(8) 0.0186(3) Uani 1 1 d . .
C29 C 0.30603(13) -0.04462(8) 0.64454(8) 0.0219(3) Uani 1 1 d . .
H29 H 0.277843 -0.004152 0.675033 0.026 Uiso 1 1 calc R U
C30 C 0.24451(14) -0.11965(9) 0.63469(9) 0.0268(3) Uani 1 1 d . .
H30 H 0.175406 -0.130744 0.659094 0.032 Uiso 1 1 calc R U
C31 C 0.28358(15) -0.17848(9) 0.58936(9) 0.0293(3) Uani 1 1 d . .
H31 H 0.241606 -0.229993 0.582821 0.035 Uiso 1 1 calc R U
C32 C 0.38379(16) -0.16215(9) 0.55363(9) 0.0309(4) Uani 1 1 d . .
H32 H 0.409507 -0.202189 0.521780 0.037 Uiso 1 1 calc R U
C33 C 0.44686(14) -0.08768(9) 0.56405(8) 0.0256(3) Uani 1 1 d . .
H33 H 0.516268 -0.077170 0.539748 0.031 Uiso 1 1 calc R U
C34 C 0.71692(13) 0.01591(8) 0.67786(8) 0.0203(3) Uani 1 1 d . .
C35 C 0.83907(14) 0.03664(9) 0.66732(10) 0.0308(4) Uani 1 1 d . .
H35 H 0.849321 0.083791 0.638557 0.037 Uiso 1 1 calc R U
C36 C 0.94635(15) -0.01066(10) 0.69828(11) 0.0393(4) Uani 1 1 d . .
H36 H 1.029141 0.004499 0.690717 0.047 Uiso 1 1 calc R U
C37 C 0.93317(16) -0.07944(10) 0.73990(10) 0.0362(4) Uani 1 1 d . .
H37 H 1.006645 -0.111468 0.761414 0.043 Uiso 1 1 calc R U
C38 C 0.81262(16) -0.10139(9) 0.75008(9) 0.0306(4) Uani 1 1 d . .
H38 H 0.803034 -0.149028 0.778356 0.037 Uiso 1 1 calc R U
C39 C 0.70479(14) -0.05436(8) 0.71926(8) 0.0238(3) Uani 1 1 d . .
H39 H 0.622141 -0.070291 0.726516 0.029 Uiso 1 1 calc R U
O1M O 0.85256(10) 0.24353(7) 0.71408(7) 0.0378(3) Uani 1 1 d . .
H1M H 0.789023 0.217472 0.689343 0.057 Uiso 1 1 calc R U
C1M C 0.89693(18) 0.20611(11) 0.78449(11) 0.0452(5) Uani 1 1 d . .
H1MA H 0.942889 0.155762 0.777582 0.068 Uiso 1 1 calc R U
H1MB H 0.823339 0.193155 0.807248 0.068 Uiso 1 1 calc R U
H1MC H 0.955690 0.243167 0.818045 0.068 Uiso 1 1 calc R U

loop_
_atom_site_aniso_label
_atom_site_aniso_U_11
_atom_site_aniso_U_22
_atom_site_aniso_U_33
_atom_site_aniso_U_23
_atom_site_aniso_U_13
_atom_site_aniso_U_12
N1 0.0216(6) 0.0150(5) 0.0350(7) 0.0021(5) -0.0018(5) 0.0017(5)
N2 0.0153(5) 0.0156(5) 0.0242(6) 0.0008(5) 0.0003(4) 0.0018(4)
N3 0.0183(6) 0.0157(5) 0.0277(6) 0.0016(5) 0.0028(5) 0.0010(4)
C1 0.0251(7) 0.0186(7) 0.0220(7) 0.0010(6) -0.0007(6) -0.0011(5)
C2 0.0305(8) 0.0282(8) 0.0291(8) -0.0070(6) 0.0077(6) -0.0036(6)
C3 0.0301(8) 0.0463(10) 0.0351(9) -0.0113(8) 0.0095(7) -0.0094(7)
C4 0.0396(10) 0.0366(9) 0.0345(9) -0.0053(7) -0.0002(7) -0.0152(8)
C5 0.0422(10) 0.0234(8) 0.0445(10) -0.0068(7) -0.0096(8) -0.0013(7)
C6 0.0296(8) 0.0217(7) 0.0415(9) -0.0041(7) -0.0047(7) 0.0048(6)
C7 0.0232(7) 0.0137(6) 0.0251(7) -0.0007(5) -0.0002(6) 0.0039(5)
C8 0.0301(8) 0.0171(7) 0.0287(8) -0.0001(6) 0.0049(6) 0.0008(6)
C9 0.0415(10) 0.0221(7) 0.0303(8) 0.0058(7) -0.0020(7) 0.0032(7)
C10 0.0311(9) 0.0279(8) 0.0451(10) -0.0015(8) -0.0086(7) 0.0091(7)
C11 0.0220(8) 0.0368(9) 0.0513(11) -0.0009(8) 0.0066(7) 0.0029(7)
C12 0.0291(8) 0.0272(8) 0.0332(8) 0.0050(7) 0.0072(6) 0.0034(6)
C13 0.0201(7) 0.0168(6) 0.0230(7) 0.0013(5) 0.0042(5) 0.0027(5)
C14 0.0222(7) 0.0205(7) 0.0226(7) -0.0022(6) 0.0006(5) 0.0028(5)
C15 0.0208(7) 0.0219(7) 0.0214(7) 0.0012(6) -0.0003(5) 0.0040(5)
C16 0.0175(6) 0.0163(6) 0.0245(7) 0.0014(5) 0.0043(5) 0.0016(5)
C17 0.0217(7) 0.0192(7) 0.0234(7) 0.0009(6) 0.0007(5) -0.0014(5)
C18 0.0195(7) 0.0200(7) 0.0232(7) 0.0046(6) 0.0005(5) 0.0021(5)
C19 0.0174(6) 0.0169(6) 0.0226(7) 0.0007(5) 0.0036(5) -0.0006(5)
C20 0.0176(6) 0.0165(6) 0.0237(7) -0.0003(5) 0.0036(5) 0.0008(5)
C21 0.0176(6) 0.0162(6) 0.0216(7) -0.0001(5) 0.0035(5) 0.0018(5)
C22 0.0165(6) 0.0184(6) 0.0263(7) 0.0025(6) 0.0009(5) 0.0007(5)
C23 0.0228(7) 0.0251(7) 0.0284(8) -0.0018(6) 0.0048(6) 0.0004(6)
C24 0.0235(8) 0.0338(8) 0.0422(9) 0.0061(7) 0.0107(7) 0.0046(6)
C25 0.0184(7) 0.0492(10) 0.0476(10) 0.0079(9) -0.0009(7) 0.0037(7)
C26 0.0266(8) 0.0574(12) 0.0356(9) -0.0053(8) -0.0096(7) 0.0009(8)
C27 0.0262(8) 0.0404(9) 0.0281(8) -0.0050(7) 0.0007(6) 0.0021(7)
C28 0.0166(6) 0.0173(6) 0.0192(7) 0.0010(5) -0.0020(5) 0.0010(5)
C29 0.0194(7) 0.0209(7) 0.0239(7) 0.0006(6) 0.0012(5) 0.0017(5)
C30 0.0190(7) 0.0255(7) 0.0334(8) 0.0037(6) 0.0002(6) -0.0030(6)
C31 0.0304(8) 0.0184(7) 0.0336(8) 0.0013(6) -0.0048(6) -0.0042(6)
C32 0.0409(9) 0.0192(7) 0.0301(8) -0.0049(6) 0.0023(7) 0.0023(6)
C33 0.0289(8) 0.0233(7) 0.0251(7) 0.0006(6) 0.0071(6) 0.0013(6)
C34 0.0174(6) 0.0168(6) 0.0254(7) -0.0031(6) 0.0018(5) 0.0021(5)
C35 0.0212(7) 0.0213(7) 0.0509(10) 0.0020(7) 0.0097(7) 0.0020(6)
C36 0.0187(7) 0.0314(9) 0.0671(13) -0.0057(8) 0.0080(8) 0.0060(6)
C37 0.0282(8) 0.0276(8) 0.0473(10) -0.0078(8) -0.0038(7) 0.0125(7)
C38 0.0368(9) 0.0207(7) 0.0304(8) -0.0002(6) -0.0016(7) 0.0071(6)
C39 0.0242(7) 0.0202(7) 0.0256(7) -0.0013(6) 0.0022(6) 0.0009(5)
O1M 0.0259(6) 0.0335(6) 0.0515(7) 0.0037(6) 0.0032(5) -0.0036(5)
C1M 0.0445(11) 0.0407(10) 0.0464(11) -0.0052(9) 0.0011(9) 0.0092(8)

loop_
_atom_type_symbol
_atom_type_description
_atom_type_scat_dispersion_real
_atom_type_scat_dispersion_imag
_atom_type_scat_source
C C 0.0019 0.0011 'International Tables Vol C Tables 4.2.6.8 and 6.1.1.4'
H H 0.0000 0.0000 'International Tables Vol C Tables 4.2.6.8 and 6.1.1.4'
N N 0.0040 0.0024 'International Tables Vol C Tables 4.2.6.8 and 6.1.1.4'
O O 0.0074 0.0043 'International Tables Vol C Tables 4.2.6.8 and 6.1.1.4'

loop_
_geom_angle_atom_site_label_1
_geom_angle_atom_site_label_2
_geom_angle_atom_site_label_3
_geom_angle
C13 N1 C1 122.09(12)
C13 N1 C7 119.12(11)
C1 N1 C7 117.38(11)
C19 N2 C21 107.35(11)
C19 N2 C22 127.38(11)
C21 N2 C22 124.99(11)
C19 N3 C20 106.30(11)
C2 C1 C6 118.62(14)
C2 C1 N1 122.55(13)
C6 C1 N1 118.80(13)
C3 C2 C1 120.19(14)
C3 C2 H2 119.9
C1 C2 H2 119.9
C4 C3 C2 120.93(16)
C4 C3 H3 119.5
C2 C3 H3 119.5
C5 C4 C3 118.90(15)
C5 C4 H4 120.6
C3 C4 H4 120.6
C4 C5 C6 120.89(15)
C4 C5 H5 119.6
C6 C5 H5 119.6
C5 C6 C1 120.33(16)
C5 C6 H6 119.8
C1 C6 H6 119.8
C12 C7 C8 119.90(13)
C12 C7 N1 119.94(13)
C8 C7 N1 120.16(13)
C7 C8 C9 119.90(14)
C7 C8 H8 120.1
C9 C8 H8 120.1
C10 C9 C8 119.97(15)
C10 C9 H9 120.0
C8 C9 H9 120.0
C11 C10 C9 119.83(15)
C11 C10 H10 120.1
C9 C10 H10 120.1
C10 C11 C12 120.55(16)
C10 C11 H11 119.7
C12 C11 H11 119.7
C7 C12 C11 119.85(15)
C7 C12 H12 120.1
C11 C12 H12 120.1
C18 C13 C14 118.20(12)
C18 C13 N1 121.73(12)
C14 C13 N1 120.07(12)
C15 C14 C13 120.85(13)
C15 C14 H14 119.6
C13 C14 H14 119.6
C14 C15 C16 121.10(13)
C14 C15 H15 119.5
C16 C15 H15 119.5
C17 C16 C15 117.92(12)
C17 C16 C19 123.72(12)
C15 C16 C19 118.35(12)
C18 C17 C16 120.88(13)
C18 C17 H17 119.6
C16 C17 H17 119.6
C17 C18 C13 121.02(12)
C17 C18 H18 119.5
C13 C18 H18 119.5
N3 C19 N2 110.96(11)
N3 C19 C16 124.18(12)
N2 C19 C16 124.85(12)
C21 C20 N3 109.91(11)
C21 C20 C34 129.71(12)
N3 C20 C34 120.32(11)
C20 C21 N2 105.47(11)
C20 C21 C28 132.28(12)
N2 C21 C28 122.25(11)
C27 C22 C23 120.94(13)
C27 C22 N2 120.51(13)
C23 C22 N2 118.52(13)
C22 C23 C24 119.70(14)
C22 C23 H23 120.1
C24 C23 H23 120.1
C25 C24 C23 119.61(16)
C25 C24 H24 120.2
C23 C24 H24 120.2
C24 C25 C26 120.35(15)
C24 C25 H25 119.8
C26 C25 H25 119.8
C25 C26 C27 120.39(16)
C25 C26 H26 119.8
C27 C26 H26 119.8
C22 C27 C26 119.00(15)
C22 C27 H27 120.5
C26 C27 H27 120.5
C33 C28 C29 118.68(13)
C33 C28 C21 120.49(13)
C29 C28 C21 120.83(12)
C30 C29 C28 120.55(13)
C30 C29 H29 119.7
C28 C29 H29 119.7
C31 C30 C29 120.10(14)
C31 C30 H30 119.9
C29 C30 H30 119.9
C32 C31 C30 119.90(14)
C32 C31 H31 120.0
C30 C31 H31 120.0
C31 C32 C33 120.29(14)
C31 C32 H32 119.9
C33 C32 H32 119.9
C32 C33 C28 120.45(14)
C32 C33 H33 119.8
C28 C33 H33 119.8
C35 C34 C39 118.13(13)
C35 C34 C20 120.32(12)
C39 C34 C20 121.46(12)
C36 C35 C34 120.93(15)
C36 C35 H35 119.5
C34 C35 H35 119.5
C37 C36 C35 120.31(15)
C37 C36 H36 119.8
C35 C36 H36 119.8
C38 C37 C36 119.49(14)
C38 C37 H37 120.3
C36 C37 H37 120.3
C37 C38 C39 120.53(15)
C37 C38 H38 119.7
C39 C38 H38 119.7
C38 C39 C34 120.60(14)
C38 C39 H39 119.7
C34 C39 H39 119.7
C1M O1M H1M 109.5
O1M C1M H1MA 109.5
O1M C1M H1MB 109.5
H1MA C1M H1MB 109.5
O1M C1M H1MC 109.5
H1MA C1M H1MC 109.5
H1MB C1M H1MC 109.5

loop_
_geom_bond_atom_site_label_1
_geom_bond_atom_site_label_2
_geom_bond_distance
N1 C13 1.4108(17)
N1 C1 1.4208(18)
N1 C7 1.4355(17)
N2 C19 1.3721(17)
N2 C21 1.3944(16)
N2 C22 1.4424(17)
N3 C19 1.3234(17)
N3 C20 1.3886(17)
C1 C2 1.388(2)
C1 C6 1.393(2)
C2 C3 1.385(2)
C2 H2 0.9500
C3 C4 1.379(2)
C3 H3 0.9500
C4 C5 1.377(2)
C4 H4 0.9500
C5 C6 1.381(2)
C5 H5 0.9500
C6 H6 0.9500
C7 C12 1.386(2)
C7 C8 1.389(2)
C8 C9 1.393(2)
C8 H8 0.9500
C9 C10 1.386(2)
C9 H9 0.9500
C10 C11 1.380(2)
C10 H10 0.9500
C11 C12 1.387(2)
C11 H11 0.9500
C12 H12 0.9500
C13 C18 1.3904(19)
C13 C14 1.3979(19)
C14 C15 1.3800(19)
C14 H14 0.9500
C15 C16 1.3980(19)
C15 H15 0.9500
C16 C17 1.3974(19)
C16 C19 1.4715(18)
C17 C18 1.3851(18)
C17 H17 0.9500
C18 H18 0.9500
C20 C21 1.3759(18)
C20 C34 1.4730(18)
C21 C28 1.4715(18)
C22 C27 1.377(2)
C22 C23 1.379(2)
C23 C24 1.386(2)
C23 H23 0.9500
C24 C25 1.375(2)
C24 H24 0.9500
C25 C26 1.380(3)
C25 H25 0.9500
C26 C27 1.383(2)
C26 H26 0.9500
C27 H27 0.9500
C28 C33 1.3956(19)
C28 C29 1.3967(19)
C29 C30 1.3857(19)
C29 H29 0.9500
C30 C31 1.384(2)
C30 H30 0.9500
C31 C32 1.382(2)
C31 H31 0.9500
C32 C33 1.385(2)
C32 H32 0.9500
C33 H33 0.9500
C34 C35 1.391(2)
C34 C39 1.3937(19)
C35 C36 1.390(2)
C35 H35 0.9500
C36 C37 1.378(2)
C36 H36 0.9500
C37 C38 1.378(2)
C37 H37 0.9500
C38 C39 1.391(2)
C38 H38 0.9500
C39 H39 0.9500
O1M C1M 1.397(2)
O1M H1M 0.8400
C1M H1MA 0.9800
C1M H1MB 0.9800
C1M H1MC 0.9800

loop_
_geom_hbond_atom_site_label_D
_geom_hbond_atom_site_label_H
_geom_hbond_atom_site_label_A
_geom_hbond_distance_DH
_geom_hbond_distance_HA
_geom_hbond_distance_DA
_geom_hbond_angle_DHA
O1M H1M N3 0.84 2.05 2.8720(17) 167.6

loop_
_geom_torsion_atom_site_label_1
_geom_torsion_atom_site_label_2
_geom_torsion_atom_site_label_3
_geom_torsion_atom_site_label_4
_geom_torsion
C13 N1 C1 C2 28.8(2)
C7 N1 C1 C2 -137.53(15)
C13 N1 C1 C6 -153.33(14)
C7 N1 C1 C6 40.39(19)
C6 C1 C2 C3 -2.6(2)
N1 C1 C2 C3 175.29(14)
C1 C2 C3 C4 -0.6(2)
C2 C3 C4 C5 2.1(3)
C3 C4 C5 C6 -0.2(3)
C4 C5 C6 C1 -3.1(3)
C2 C1 C6 C5 4.5(2)
N1 C1 C6 C5 -173.52(15)
C13 N1 C7 C12 63.97(18)
C1 N1 C7 C12 -129.32(14)
C13 N1 C7 C8 -115.79(15)
C1 N1 C7 C8 50.92(18)
C12 C7 C8 C9 -0.6(2)
N1 C7 C8 C9 179.16(13)
C7 C8 C9 C10 0.1(2)
C8 C9 C10 C11 0.3(2)
C9 C10 C11 C12 -0.2(2)
C8 C7 C12 C11 0.7(2)
N1 C7 C12 C11 -179.04(14)
C10 C11 C12 C7 -0.3(2)
C1 N1 C13 C18 -146.55(14)
C7 N1 C13 C18 19.5(2)
C1 N1 C13 C14 33.5(2)
C7 N1 C13 C14 -160.42(13)
C18 C13 C14 C15 2.0(2)
N1 C13 C14 C15 -178.05(13)
C13 C14 C15 C16 -0.4(2)
C14 C15 C16 C17 -0.8(2)
C14 C15 C16 C19 177.99(13)
C15 C16 C17 C18 0.5(2)
C19 C16 C17 C18 -178.32(13)
C16 C17 C18 C13 1.2(2)
C14 C13 C18 C17 -2.4(2)
N1 C13 C18 C17 177.65(13)
C20 N3 C19 N2 -0.85(15)
C20 N3 C19 C16 178.15(13)
C21 N2 C19 N3 0.73(16)
C22 N2 C19 N3 174.77(12)
C21 N2 C19 C16 -178.26(13)
C22 N2 C19 C16 -4.2(2)
C17 C16 C19 N3 145.40(15)
C15 C16 C19 N3 -33.4(2)
C17 C16 C19 N2 -35.7(2)
C15 C16 C19 N2 145.50(14)
C19 N3 C20 C21 0.66(16)
C19 N3 C20 C34 -176.90(12)
N3 C20 C21 N2 -0.22(15)
C34 C20 C21 N2 177.04(13)
N3 C20 C21 C28 -179.48(14)
C34 C20 C21 C28 -2.2(3)
C19 N2 C21 C20 -0.29(15)
C22 N2 C21 C20 -174.51(13)
C19 N2 C21 C28 179.06(12)
C22 N2 C21 C28 4.8(2)
C19 N2 C22 C27 120.62(16)
C21 N2 C22 C27 -66.33(19)
C19 N2 C22 C23 -61.14(19)
C21 N2 C22 C23 111.91(15)
C27 C22 C23 C24 -0.9(2)
N2 C22 C23 C24 -179.14(13)
C22 C23 C24 C25 0.8(2)
C23 C24 C25 C26 0.0(3)
C24 C25 C26 C27 -0.8(3)
C23 C22 C27 C26 0.1(2)
N2 C22 C27 C26 178.32(14)
C25 C26 C27 C22 0.7(3)
C20 C21 C28 C33 -56.1(2)
N2 C21 C28 C33 124.75(14)
C20 C21 C28 C29 123.20(17)
N2 C21 C28 C29 -55.96(18)
C33 C28 C29 C30 1.5(2)
C21 C28 C29 C30 -177.83(12)
C28 C29 C30 C31 -1.1(2)
C29 C30 C31 C32 -0.3(2)
C30 C31 C32 C33 1.2(2)
C31 C32 C33 C28 -0.7(2)
C29 C28 C33 C32 -0.6(2)
C21 C28 C33 C32 178.71(13)
C21 C20 C34 C35 147.57(16)
N3 C20 C34 C35 -35.4(2)
C21 C20 C34 C39 -36.0(2)
N3 C20 C34 C39 141.01(14)
C39 C34 C35 C36 -1.0(2)
C20 C34 C35 C36 175.50(14)
C34 C35 C36 C37 0.3(3)
C35 C36 C37 C38 0.5(3)
C36 C37 C38 C39 -0.5(2)
C37 C38 C39 C34 -0.3(2)
C35 C34 C39 C38 1.0(2)
C20 C34 C39 C38 -175.47(13)
